data_4319034
loop_
_publ_author_name
'Carolyn J. Shorrock'
'Bao-Yu Xue'
'Peter B. Kim'
'Raymond J. Batchelor'
'Brian O. Patrick'
'Daniel B. Leznoff'

_publ_contact_author
;
 D. B. Leznoff
 Dept. of Chemistry, Simon Fraser University
 8888 University Way
 Burnaby, B.C.
 Canada
 V5A 1S6
;
_publ_contact_author_email dleznoff@sfu.ca
_publ_contact_author_fax 604-291-3765
_publ_contact_author_phone 604-291-4887
_publ_section_title
;
 Heterobimetallic Coordination Polymers Incorporating [M(CN)2]- (M = Cu,
 Ag) and [Ag2(CN)3]- Units: Increasing Structural Dimensionality via M-M'
 and M...NC Interactions
;
_journal_name_full 'Inorganic Chemistry'
_journal_page_first 6743
_journal_page_last 6753
_journal_paper_doi 10.1021/ic025850p
_journal_volume 41
_journal_year 2002
_chemical_formula_moiety 'C9 H16 Ag3 Cu N9 '
_chemical_formula_structural '[Cu(H2NCH2CH2NH2)2][Ag(CN)2][NCAgCNAgCN] '
_chemical_formula_sum 'C9 H16 Ag3 Cu N9'
_chemical_formula_weight 637.43
_chemical_name_systematic ?
_space_group_IT_number 2
_symmetry_cell_setting triclinic
_symmetry_space_group_name_Hall '-P 1'
_symmetry_space_group_name_H-M 'P -1'
_cell_angle_alpha 69.739(12)
_cell_angle_beta 89.622(12)
_cell_angle_gamma 70.226(12)
_cell_formula_units_Z 1
_cell_length_a 6.6945(10)
_cell_length_b 8.2741(13)
_cell_length_c 9.0411(12)
_cell_measurement_reflns_used 40
_cell_measurement_temperature 293
_cell_measurement_theta_max 26.00
_cell_measurement_theta_min 20.00
_cell_volume 438.63(12)
_computing_cell_refinement 'NRCVAX CREDUC'
_computing_data_collection 'NRC DIFRAC'
_computing_data_reduction 'NRCVAX DATRD2'
_computing_molecular_graphics
;
 CAMERON (Watkin, Prout & Pearce,  1996)
 NRCVAX
;
_computing_publication_material
;
CRYSTALS Issue 10 (Watkin, Prout, Carruthers & Betteridge, 1996)
NRCVAX TABLES
;
_computing_structure_refinement
;
CRYSTALS Issue 10 (Watkin, Prout, Carruthers & Betteridge, 1996)
;
_computing_structure_solution 'NRCVAX SOLVER'
_diffrn_ambient_temperature 293
_diffrn_measurement_device 'Nonius CAD-4    '
_diffrn_measurement_method 'Theta/2theta scan b/P/b '
_diffrn_radiation_monochromator graphite
_diffrn_radiation_source 'xray tube'
_diffrn_radiation_type 'Molybdenum K\a'
_diffrn_radiation_wavelength 0.70930
_diffrn_reflns_av_R_equivalents 0.008
_diffrn_reflns_limit_h_max 8
_diffrn_reflns_limit_h_min -8
_diffrn_reflns_limit_k_max 10
_diffrn_reflns_limit_k_min 0
_diffrn_reflns_limit_l_max 11
_diffrn_reflns_limit_l_min -10
_diffrn_reflns_number 2128
_diffrn_reflns_theta_max 27.47
_diffrn_reflns_theta_min 0.00
_diffrn_standards_decay_% 0.0
_diffrn_standards_interval_count 300
_diffrn_standards_number 2
_exptl_absorpt_coefficient_mu 4.48
_exptl_absorpt_correction_T_max 0.6533
_exptl_absorpt_correction_T_min 0.4837
_exptl_absorpt_correction_type integration
_exptl_crystal_colour purple
_exptl_crystal_density_diffrn 2.413
_exptl_crystal_description prism
_exptl_crystal_F_000 300.13
_exptl_crystal_size_max 0.29
_exptl_crystal_size_mid 0.19
_exptl_crystal_size_min 0.12
_refine_diff_density_max 0.35(8)
_refine_diff_density_min -0.53(8)
_refine_ls_extinction_coef 663(57)
_refine_ls_extinction_method Larson
_refine_ls_goodness_of_fit_all 2.42
_refine_ls_goodness_of_fit_obs 2.42
_refine_ls_hydrogen_treatment constr
_refine_ls_matrix_type full
_refine_ls_number_parameters 106
_refine_ls_number_reflns 1690
_refine_ls_R_factor_all 0.030
_refine_ls_R_factor_obs 0.021
_refine_ls_shift/esd_max 0.0003
_refine_ls_shift/esd_mean 0.00004
_refine_ls_structure_factor_coef F
_refine_ls_weighting_details
;
w = 1/(.500E-02*F +0.00 *\s^2^(F ) + 0.00 )
;
_refine_ls_weighting_scheme calc
_refine_ls_wR_factor_all 0.026
_refine_ls_wR_factor_obs 0.024
_reflns_number_observed 1691
_reflns_number_total 2025
_reflns_observed_criterion 'Inet > 2.5\s(Inet)'
_cod_data_source_file ic025850p_s1_2.cif
_cod_data_source_block cuenag
_cod_original_cell_volume 438.63(11)
_cod_original_formula_sum 'C9 H16 Ag3 Cu N9 '
_cod_database_code 4319034

loop_
_symmetry_equiv_pos_as_xyz
x,y,z
-x,-y,-z

loop_
_atom_site_aniso_label
_atom_site_aniso_U_11
_atom_site_aniso_U_22
_atom_site_aniso_U_33
_atom_site_aniso_U_12
_atom_site_aniso_U_13
_atom_site_aniso_U_23
_atom_site_aniso_type_symbol
Ag1 0.04042(21) 0.05415(23) 0.05111(21) -0.01653(17) 0.00036(15) -0.01264(17) Ag
Ag2 0.07388(22) 0.05937(19) 0.05366(17) -0.03049(16) 0.01510(14) -0.02662(14) Ag
Cu1 0.0438(3) 0.0320(3) 0.02670(23) -0.01675(22) 0.00397(19) -0.01017(19) Cu
N1 0.0433(14) 0.0419(14) 0.0355(12) -0.0189(12) 0.0069(10) -0.0148(11) N
N4 0.0558(16) 0.0403(14) 0.0320(11) -0.0205(13) 0.0030(11) -0.0106(10) N
N11 0.0495(19) 0.0604(19) 0.0531(16) -0.0181(15) 0.0002(14) -0.0182(14) N
N20 0.0561(19) 0.0614(21) 0.0543(19) -0.0144(17) 0.0040(16) -0.0267(15) N
N21 0.0606(20) 0.0678(21) 0.0771(21) -0.0262(17) 0.0187(16) -0.0424(18) N
C2 0.0644(23) 0.0365(17) 0.0485(18) -0.0237(16) 0.0045(16) -0.0104(14) C
C3 0.079(3) 0.0480(19) 0.0387(16) -0.0346(19) 0.0148(16) -0.0071(15) C
C11 0.0485(19) 0.0471(18) 0.0358(15) -0.0207(16) 0.0067(14) -0.0114(14) C
C20 0.0561(19) 0.0614(21) 0.0543(19) -0.0144(17) 0.0040(16) -0.0267(15) C
C21 0.0347(16) 0.0392(16) 0.0571(18) -0.0114(13) 0.0101(14) -0.0190(15) C

loop_
_atom_site_label
_atom_site_fract_x
_atom_site_fract_y
_atom_site_fract_z
_atom_site_U_iso_or_equiv
_atom_site_thermal_displace_type
_atom_site_calc_flag
_atom_site_refinement_flags
_atom_site_type_symbol
_atom_site_occupancy
Ag1 0.00000 0.00000 0.00000 0.05052(23) Uani ? S Ag 1.0
Ag2 0.10146(5) 0.34066(4) -0.21246(3) 0.05883(20) Uani ? . Ag 1.0
Cu1 0.50000 0.00000 -0.50000 0.0334(3) Uani ? S Cu 1.0
N1 0.6104(4) 0.1871(3) -0.4765(3) 0.0390(15) Uani ? . N 1.0
N4 0.4437(4) 0.1582(3) -0.7332(3) 0.0425(16) Uani ? . N 1.0
N11 0.4916(5) -0.2171(4) 0.1325(3) 0.0555(20) Uani ? . N 1.0
N20 0.0196(5) 0.4668(5) -0.0459(3) 0.0575(21) Uani ? . N 0.5
N21 0.0941(5) 0.1898(4) -0.4907(4) 0.0631(24) Uani ? . N 1.0
C2 0.5410(6) 0.3523(4) -0.6218(3) 0.0497(21) Uani ? . C 1.0
C3 0.5562(6) 0.2898(5) -0.7605(4) 0.0544(23) Uani ? . C 1.0
C11 0.3182(5) -0.1394(4) 0.0828(3) 0.0439(20) Uani ? . C 1.0
C20 0.0196(5) 0.4668(5) -0.0459(3) 0.0575(21) Uani ? . C 0.5
C21 0.0888(5) 0.2458(4) -0.3949(4) 0.0438(19) Uani ? . C 1.0
H11 0.7592(4) 0.1386(3) -0.4598(3) 0.063(6) Uiso ? . H 1.0
H12 0.5584(4) 0.2175(3) -0.3903(3) 0.063(6) Uiso ? . H 1.0
H41 0.4934(4) 0.0841(3) -0.7927(3) 0.064(6) Uiso ? . H 1.0
H42 0.2976(4) 0.2229(3) -0.7625(3) 0.064(6) Uiso ? . H 1.0
H21 0.6289(6) 0.4232(4) -0.6285(3) 0.070(6) Uiso ? . H 1.0
H22 0.3966(6) 0.4249(4) -0.6217(3) 0.070(6) Uiso ? . H 1.0
H31 0.4925(6) 0.3925(5) -0.8561(4) 0.073(6) Uiso ? . H 1.0
H32 0.7025(6) 0.2305(5) -0.7681(4) 0.073(6) Uiso ? . H 1.0

loop_
_atom_type_symbol
_atom_type_scat_dispersion_real
_atom_type_scat_dispersion_imag
_atom_type_scat_Cromer_Mann_a1
_atom_type_scat_Cromer_Mann_b1
_atom_type_scat_Cromer_Mann_a2
_atom_type_scat_Cromer_Mann_b2
_atom_type_scat_Cromer_Mann_a3
_atom_type_scat_Cromer_Mann_b3
_atom_type_scat_Cromer_Mann_a4
_atom_type_scat_Cromer_Mann_b4
_atom_type_scat_Cromer_Mann_c
_atom_type_scat_source
'Ag  ' -1.0850 1.1010 19.2808 0.6446 16.6885 7.4726 4.8045 24.6605 1.0463 99.8157 5.1790 International_Tables_Vol_IV_Table_2.2B
'Cu  ' 0.2630 1.2660 13.3380 3.5828 7.1676 0.2470 5.6158 11.3966 1.6735 64.8127 1.1910 International_Tables_Vol_IV_Table_2.2B
'N   ' 0.0040 0.0030 12.2126 0.0057 3.1322 9.8933 2.0125 28.9975 1.1663 0.5826 -11.5290 International_Tables_Vol_IV_Table_2.2B
'C   ' 0.0020 0.0020 2.3100 20.8439 1.0200 10.2075 1.5886 0.5687 0.8650 51.6512 0.2156 International_Tables_Vol_IV_Table_2.2B
'H   ' 0.0000 0.0000 0.4930 10.5109 0.3229 26.1257 0.1402 3.1424 0.0408 57.7998 0.0030 International_Tables_Vol_IV_Table_2.2B
'O   ' 0.0080 0.0060 3.0485 13.2771 2.2868 5.7011 1.5463 0.3239 0.8670 32.9089 0.2508 International_Tables_Vol_IV_Table_2.2B

loop_
_geom_angle_atom_site_label_1
_geom_angle_atom_site_label_2
_geom_angle_atom_site_label_3
_geom_angle
_geom_angle_site_symmetry_1
_geom_angle_site_symmetry_2
_geom_angle_site_symmetry_3
_geom_angle_publ_flag
C20 Ag2 C21 163.59(13) ? ? ? ?
N1 Cu1 N4 84.50(11) ? ? ? ?
Cu1 N1 C2 109.59(23) ? ? ? ?
Cu1 N4 C3 108.41(20) ? ? ? ?
N1 C2 C3 107.6(3) ? ? ? ?
N4 C3 C2 108.6(3) ? ? ? ?
Ag1 C11 N11 178.1(3) ? ? ? ?
Ag2 C20 N20 178.3(3) ? ? 2_565 ?
Ag2 C21 N21 176.1(3) ? ? ? ?
Cu1 N1 H11 109.5 ? ? ? ?
Cu1 N1 H12 109.4 ? ? ? ?
C2 N1 H11 108.9 ? ? ? ?
C2 N1 H12 109.9 ? ? ? ?
H11 N1 H12 109.5 ? ? ? ?
Cu1 N4 H41 109.7 ? ? ? ?
Cu1 N4 H42 109.6 ? ? ? ?
C3 N4 H41 110.1 ? ? ? ?
C3 N4 H42 109.5 ? ? ? ?
H41 N4 H42 109.5 ? ? ? ?
N1 C2 H21 110.5 ? ? ? ?
N1 C2 H22 109.4 ? ? ? ?
C3 C2 H21 110.5 ? ? ? ?
C3 C2 H22 109.4 ? ? ? ?
H21 C2 H22 109.5 ? ? ? ?
N4 C3 H31 109.8 ? ? ? ?
N4 C3 H32 109.6 ? ? ? ?
C2 C3 H31 110.3 ? ? ? ?
C2 C3 H32 109.2 ? ? ? ?
H31 C3 H32 109.5 ? ? ? ?

loop_
_geom_bond_atom_site_label_1
_geom_bond_atom_site_label_2
_geom_bond_distance
_geom_bond_site_symmetry_1
_geom_bond_site_symmetry_2
_geom_bond_publ_flag
Ag1 C11 2.046(3) ? ? ?
Ag2 C20 2.085(4) ? ? ?
Ag2 C21 2.071(4) ? ? ?
Cu1 N1 1.998(3) ? ? ?
Cu1 N4 2.0162(21) ? ? ?
N1 C2 1.464(3) ? ? ?
N4 C3 1.476(6) ? ? ?
N11 C11 1.125(4) ? ? ?
N20 C20 1.129(8) ? 2_565 ?
N21 C21 1.110(6) ? ? ?
C2 C3 1.503(5) ? ? ?
N1 H11 0.93 ? ? ?
N1 H12 0.93 ? ? ?
N4 H41 0.93 ? ? ?
N4 H42 0.93 ? ? ?
C2 H21 0.95 ? ? ?
C2 H22 0.95 ? ? ?
C3 H31 0.95 ? ? ?
C3 H32 0.95 ? ? ?

loop_
_geom_contact_atom_site_label_1
_geom_contact_atom_site_label_2
_geom_contact_distance
_geom_contact_site_symmetry_1
_geom_contact_site_symmetry_2
_geom_contact_publ_flag
Ag1 Ag2 3.102(1) . . ?
Ag2 N11 2.572(3) . 2_655 ?
Cu1 N21 2.657(3) . . ?
? ? ? ? ? ?

loop_
_geom_torsion_atom_site_label_1
_geom_torsion_atom_site_label_2
_geom_torsion_atom_site_label_3
_geom_torsion_atom_site_label_4
_geom_torsion
_geom_torsion_site_symmetry_1
_geom_torsion_site_symmetry_2
_geom_torsion_site_symmetry_3
_geom_torsion_site_symmetry_4
_geom_torsion_publ_flag
C20 Ag2 C21 N21 -174.7(4) . . . . ?
N4 Cu1 N1 C2 15.0(2) . . . . ?
N1 Cu1 N4 C3 13.0(2) . . . . ?
Cu1 N1 C2 C3 -39.3(2) . . . . ?
Cu1 N4 C3 C2 -37.8(2) . . . . ?
N1 C2 C3 N4 51.0(3) . . . . ?
? ? ? ? ? ? ? ? ? ?
